data_7003890
loop_
_publ_author_name
'Clough, Christopher R.'
'M\"uller, Peter'
'Cummins, Christopher C.'

_publ_section_title
;
 6-Coordinate tungsten(vi) tris-n-isopropylanilide complexes: products
 of terminal oxo and nitrido transformations effected by main group
 electrophiles
;
_journal_issue 33
_journal_name_full 'Dalton Transactions'
_journal_page_first 4458
_journal_page_last 4463
_journal_paper_doi 10.1039/b801037d
_journal_year 2008
_chemical_formula_sum 'C33.5 H49 Cl4 N3 W'
_chemical_formula_weight 819.41
_chemical_name_common W(Cl)3(N(i-Pr)Ar)3
_chemical_name_systematic
;
?
;
_space_group_IT_number 2
_symmetry_cell_setting triclinic
_symmetry_space_group_name_Hall '-P 1'
_symmetry_space_group_name_H-M 'P -1'
_atom_sites_solution_hydrogens geom
_atom_sites_solution_primary patterson
_atom_sites_solution_secondary difmap
_audit_creation_method SHELXL-97
_cell_angle_alpha 88.8520(10)
_cell_angle_beta 71.9870(10)
_cell_angle_gamma 83.6570(10)
_cell_formula_units_Z 2
_cell_length_a 10.7751(3)
_cell_length_b 13.3987(3)
_cell_length_c 13.5032(4)
_cell_measurement_reflns_used 9584
_cell_measurement_temperature 100(2)
_cell_measurement_theta_max 0.00
_cell_measurement_theta_min 0.00
_cell_volume 1842.38(9)
_computing_cell_refinement 'SAINT 5 (Bruker-AXS, 2003)'
_computing_data_collection 'SMART 5 (Bruker-AXS, 2003)'
_computing_data_reduction 'SAINT 5 (Bruker-AXS, 2003)'
_computing_molecular_graphics 'Bruker SHELXTL'
_computing_publication_material 'Bruker SHELXTL'
_computing_structure_refinement 'SHELXL-97 (Sheldrick, 1997)'
_computing_structure_solution 'SHELXS-97 (Sheldrick, 1990)'
_diffrn_ambient_temperature 100(2)
_diffrn_measured_fraction_theta_full 0.999
_diffrn_measured_fraction_theta_max 0.999
_diffrn_measurement_device_type 'Bruker Smart APEX CCD'
_diffrn_measurement_method 'omega and phi scans'
_diffrn_radiation_monochromator graphite
_diffrn_radiation_source 'fine-focus sealed tube'
_diffrn_radiation_type MoK\a
_diffrn_radiation_wavelength 0.71073
_diffrn_reflns_av_R_equivalents 0.0321
_diffrn_reflns_av_sigmaI/netI 0.0253
_diffrn_reflns_limit_h_max 14
_diffrn_reflns_limit_h_min -13
_diffrn_reflns_limit_k_max 17
_diffrn_reflns_limit_k_min -17
_diffrn_reflns_limit_l_max 17
_diffrn_reflns_limit_l_min 0
_diffrn_reflns_number 38272
_diffrn_reflns_theta_full 28.28
_diffrn_reflns_theta_max 28.28
_diffrn_reflns_theta_min 1.53
_exptl_absorpt_coefficient_mu 3.451
_exptl_absorpt_correction_T_max 0.7465
_exptl_absorpt_correction_T_min 0.6626
_exptl_absorpt_correction_type multi-scan
_exptl_absorpt_process_details sadabs
_exptl_crystal_colour yellow
_exptl_crystal_density_diffrn 1.477
_exptl_crystal_density_method 'not measured'
_exptl_crystal_description shard
_exptl_crystal_F_000 826
_exptl_crystal_size_max 0.13
_exptl_crystal_size_mid 0.10
_exptl_crystal_size_min 0.09
_refine_diff_density_max 2.061
_refine_diff_density_min -0.416
_refine_diff_density_rms 0.150
_refine_ls_extinction_method none
_refine_ls_goodness_of_fit_ref 1.103
_refine_ls_hydrogen_treatment riding
_refine_ls_matrix_type full
_refine_ls_number_parameters 406
_refine_ls_number_reflns 9143
_refine_ls_number_restraints 85
_refine_ls_restrained_S_all 1.160
_refine_ls_R_factor_all 0.0328
_refine_ls_R_factor_gt 0.0293
_refine_ls_shift/su_max 0.003
_refine_ls_shift/su_mean 0.000
_refine_ls_structure_factor_coef Fsqd
_refine_ls_weighting_details 'calc w=1/[\s^2^(Fo^2^)+(0.0481P)^2^+3.3330P] where P=(Fo^2^+2Fc^2^)/3'
_refine_ls_weighting_scheme calc
_refine_ls_wR_factor_gt 0.0826
_refine_ls_wR_factor_ref 0.0847
_reflns_number_gt 8491
_reflns_number_total 9143
_reflns_threshold_expression >2sigma(I)
_cod_data_source_file b801037d.txt
_cod_data_source_block 1-(Cl)3
_cod_depositor_comments
;
The following automatic conversions were performed:
'_symmetry_cell_setting' value 'Triclinic' changed to 'triclinic'
according to '/home/saulius/struct/CIF-dictionaries/cif_core.dic'
dictionary named 'cif_core.dic' version 2.4.1 from 2010-06-29.

Automatic conversion script
Id: cif_fix_enum 1527 2010-12-29 10:47:43Z saulius 
;
_cod_original_sg_symbol_H-M P-1
_cod_original_formula_sum 'C33.50 H49 Cl4 N3 W'
_cod_database_code 7003890

loop_
_symmetry_equiv_pos_as_xyz
'x, y, z'
'-x, -y, -z'

loop_
_atom_site_label
_atom_site_type_symbol
_atom_site_fract_x
_atom_site_fract_y
_atom_site_fract_z
_atom_site_U_iso_or_equiv
_atom_site_adp_type
_atom_site_occupancy
_atom_site_symmetry_multiplicity
_atom_site_calc_flag
_atom_site_refinement_flags
_atom_site_disorder_assembly
_atom_site_disorder_group
W1 W 0.869777(12) 0.756930(10) 0.667884(11) 0.01664(5) Uani 1 1 d . . .
Cl1 Cl 1.03655(8) 0.64904(6) 0.53902(7) 0.02066(16) Uani 1 1 d . . .
N1 N 0.7641(3) 0.8506(2) 0.7783(3) 0.0223(6) Uani 1 1 d . . .
Cl2 Cl 1.00856(9) 0.70259(7) 0.77656(7) 0.02531(18) Uani 1 1 d . . .
N2 N 0.7701(3) 0.6421(2) 0.7127(2) 0.0188(6) Uani 1 1 d . . .
Cl3 Cl 1.02872(9) 0.87806(7) 0.60610(8) 0.02455(18) Uani 1 1 d . . .
N3 N 0.7883(3) 0.8039(2) 0.5623(2) 0.0174(6) Uani 1 1 d . . .
C11 C 0.6753(4) 0.9329(3) 0.7577(3) 0.0230(7) Uani 1 1 d . . .
C12 C 0.7209(4) 1.0238(3) 0.7224(3) 0.0255(8) Uani 1 1 d . . .
H12 H 0.8115 1.0315 0.7067 0.031 Uiso 1 1 calc R . .
C13 C 0.6323(4) 1.1046(3) 0.7098(3) 0.0275(8) Uani 1 1 d . . .
C14 C 0.5014(4) 1.0909(3) 0.7315(3) 0.0282(8) Uani 1 1 d . . .
H14 H 0.4416 1.1454 0.7226 0.034 Uiso 1 1 calc R . .
C15 C 0.4545(4) 0.9992(3) 0.7660(3) 0.0268(8) Uani 1 1 d . . .
C16 C 0.5427(4) 0.9198(3) 0.7799(3) 0.0253(8) Uani 1 1 d . . .
H16 H 0.5126 0.8570 0.8043 0.030 Uiso 1 1 calc R . .
C17 C 0.7768(4) 0.8616(3) 0.8862(3) 0.0304(9) Uani 1 1 d . . .
H17 H 0.8158 0.7953 0.9044 0.036 Uiso 1 1 calc R . .
C18 C 0.8706(5) 0.9383(4) 0.8866(4) 0.0411(11) Uani 1 1 d . . .
H18A H 0.9548 0.9199 0.8330 0.062 Uiso 1 1 calc R . .
H18B H 0.8843 0.9393 0.9550 0.062 Uiso 1 1 calc R . .
H18C H 0.8332 1.0049 0.8722 0.062 Uiso 1 1 calc R . .
C19 C 0.6442(5) 0.8870(4) 0.9684(3) 0.0389(11) Uani 1 1 d . . .
H19A H 0.5861 0.8363 0.9662 0.058 Uiso 1 1 calc R . .
H19B H 0.6051 0.9532 0.9546 0.058 Uiso 1 1 calc R . .
H19C H 0.6562 0.8877 1.0374 0.058 Uiso 1 1 calc R . .
C21 C 0.6656(4) 0.6446(3) 0.8112(3) 0.0245(8) Uani 1 1 d . . .
C22 C 0.6945(4) 0.6264(3) 0.9033(3) 0.0302(9) Uani 1 1 d . . .
H22 H 0.7834 0.6138 0.9025 0.036 Uiso 1 1 calc R . .
C23 C 0.5932(5) 0.6265(4) 0.9978(4) 0.0405(11) Uani 1 1 d . . .
C24 C 0.4637(5) 0.6447(4) 0.9970(4) 0.0459(13) Uani 1 1 d . . .
H24 H 0.3946 0.6448 1.0609 0.055 Uiso 1 1 calc R . .
C25 C 0.4326(5) 0.6629(4) 0.9047(4) 0.0452(13) Uani 1 1 d . . .
C26 C 0.5354(4) 0.6630(3) 0.8118(4) 0.0318(9) Uani 1 1 d . . .
H26 H 0.5166 0.6757 0.7481 0.038 Uiso 1 1 calc R . .
C27 C 0.8006(4) 0.5369(3) 0.6651(3) 0.0218(7) Uani 1 1 d . . .
H27 H 0.8589 0.5419 0.5919 0.026 Uiso 1 1 calc R . .
C28 C 0.6801(4) 0.4916(3) 0.6603(3) 0.0277(8) Uani 1 1 d . . .
H28A H 0.6327 0.5367 0.6229 0.042 Uiso 1 1 calc R . .
H28B H 0.6227 0.4822 0.7312 0.042 Uiso 1 1 calc R . .
H28C H 0.7067 0.4265 0.6238 0.042 Uiso 1 1 calc R . .
C29 C 0.8773(4) 0.4687(3) 0.7230(3) 0.0273(8) Uani 1 1 d . . .
H29A H 0.9547 0.4997 0.7250 0.041 Uiso 1 1 calc R . .
H29B H 0.9052 0.4035 0.6869 0.041 Uiso 1 1 calc R . .
H29C H 0.8212 0.4592 0.7943 0.041 Uiso 1 1 calc R . .
C31 C 0.7030(3) 0.7424(3) 0.5310(3) 0.0183(7) Uani 1 1 d . . .
C32 C 0.5677(3) 0.7641(3) 0.5722(3) 0.0201(7) Uani 1 1 d . . .
H32 H 0.5322 0.8167 0.6224 0.024 Uiso 1 1 calc R . .
C33 C 0.4838(4) 0.7095(3) 0.5404(3) 0.0219(7) Uani 1 1 d . . .
C34 C 0.5381(4) 0.6341(3) 0.4656(3) 0.0236(7) Uani 1 1 d . . .
H34 H 0.4814 0.5967 0.4433 0.028 Uiso 1 1 calc R . .
C35 C 0.6734(4) 0.6120(3) 0.4222(3) 0.0217(7) Uani 1 1 d . . .
C36 C 0.7568(3) 0.6668(3) 0.4562(3) 0.0197(7) Uani 1 1 d . . .
H36 H 0.8494 0.6522 0.4282 0.024 Uiso 1 1 calc R . .
C37 C 0.8169(4) 0.8934(3) 0.4926(3) 0.0203(7) Uani 1 1 d . . .
H37 H 0.8591 0.9400 0.5259 0.024 Uiso 1 1 calc R . .
C38 C 0.6932(4) 0.9515(3) 0.4792(3) 0.0247(8) Uani 1 1 d . . .
H38A H 0.6320 0.9720 0.5478 0.037 Uiso 1 1 calc R . .
H38B H 0.6516 0.9085 0.4439 0.037 Uiso 1 1 calc R . .
H38C H 0.7166 1.0112 0.4375 0.037 Uiso 1 1 calc R . .
C39 C 0.9155(4) 0.8597(3) 0.3873(3) 0.0279(8) Uani 1 1 d . . .
H39A H 0.9937 0.8227 0.3983 0.042 Uiso 1 1 calc R . .
H39B H 0.9406 0.9188 0.3449 0.042 Uiso 1 1 calc R . .
H39C H 0.8755 0.8161 0.3513 0.042 Uiso 1 1 calc R . .
C131 C 0.6826(5) 1.2044(3) 0.6741(4) 0.0362(10) Uani 1 1 d . . .
H13A H 0.6112 1.2512 0.6637 0.054 Uiso 1 1 calc R . .
H13B H 0.7544 1.1948 0.6084 0.054 Uiso 1 1 calc R . .
H13C H 0.7146 1.2320 0.7271 0.054 Uiso 1 1 calc R . .
C151 C 0.3105(4) 0.9847(4) 0.7910(4) 0.0339(9) Uani 1 1 d . . .
H15A H 0.2616 1.0475 0.7791 0.051 Uiso 1 1 calc R . .
H15B H 0.2759 0.9658 0.8641 0.051 Uiso 1 1 calc R . .
H15C H 0.3010 0.9315 0.7460 0.051 Uiso 1 1 calc R . .
C231 C 0.6238(6) 0.6078(5) 1.0996(4) 0.0562(15) Uani 1 1 d . . .
H23A H 0.5875 0.6662 1.1462 0.084 Uiso 1 1 calc R . .
H23B H 0.7191 0.5970 1.0856 0.084 Uiso 1 1 calc R . .
H23C H 0.5844 0.5482 1.1326 0.084 Uiso 1 1 calc R . .
C251 C 0.2930(5) 0.6816(6) 0.9027(6) 0.072(2) Uani 1 1 d . . .
H25A H 0.2691 0.7539 0.8984 0.109 Uiso 1 1 calc R . .
H25B H 0.2343 0.6558 0.9665 0.109 Uiso 1 1 calc R . .
H25C H 0.2847 0.6472 0.8421 0.109 Uiso 1 1 calc R . .
C331 C 0.3373(4) 0.7333(3) 0.5878(4) 0.0317(9) Uani 1 1 d . . .
H33A H 0.2923 0.6948 0.5512 0.048 Uiso 1 1 calc R . .
H33B H 0.3129 0.8053 0.5815 0.048 Uiso 1 1 calc R . .
H33C H 0.3116 0.7154 0.6616 0.048 Uiso 1 1 calc R . .
C351 C 0.7309(4) 0.5302(3) 0.3411(3) 0.0277(8) Uani 1 1 d . . .
H35A H 0.6599 0.4965 0.3300 0.042 Uiso 1 1 calc R . .
H35B H 0.7897 0.4813 0.3649 0.042 Uiso 1 1 calc R . .
H35C H 0.7804 0.5595 0.2757 0.042 Uiso 1 1 calc R . .
C1W C 0.0354(3) 0.3488(2) 0.95709(19) 0.017(2) Uani 0.25 1 d PDU A -1
H1W1 H -0.0260 0.3256 1.0220 0.021 Uiso 0.25 1 calc PR A -1
H1W2 H 0.1237 0.3376 0.9660 0.021 Uiso 0.25 1 calc PR A -1
Cl1W Cl 0.0040(3) 0.4589(2) 0.95859(19) 0.0424(10) Uani 0.25 1 d PRDU A -1
Cl2W Cl 0.0384(3) 0.2594(2) 0.85705(19) 0.0696(18) Uani 0.25 1 d PRDU A -1
C1Z C 0.0166(3) 0.1860(2) 0.90855(19) 0.035(3) Uani 0.25 1 d PRDU A -2
H1Z1 H -0.0145 0.1979 0.9848 0.042 Uiso 0.25 1 calc PR A -2
H1Z2 H 0.0406 0.1127 0.8969 0.042 Uiso 0.25 1 calc PR A -2
Cl1Z Cl -0.1267(3) 0.2225(2) 0.85865(19) 0.0433(11) Uani 0.25 1 d PRDU A -2
Cl2Z Cl 0.1521(3) 0.2408(2) 0.86085(19) 0.0495(12) Uani 0.25 1 d PRDU A -2

loop_
_atom_site_aniso_label
_atom_site_aniso_U_11
_atom_site_aniso_U_22
_atom_site_aniso_U_33
_atom_site_aniso_U_23
_atom_site_aniso_U_13
_atom_site_aniso_U_12
W1 0.01151(7) 0.01868(8) 0.02006(8) -0.00353(5) -0.00547(5) -0.00061(5)
Cl1 0.0131(4) 0.0227(4) 0.0249(4) -0.0058(3) -0.0039(3) -0.0009(3)
N1 0.0198(15) 0.0248(15) 0.0222(15) -0.0065(12) -0.0076(12) 0.0021(12)
Cl2 0.0188(4) 0.0321(5) 0.0270(4) -0.0059(4) -0.0115(3) 0.0028(3)
N2 0.0143(14) 0.0219(14) 0.0204(14) -0.0025(11) -0.0060(11) -0.0004(11)
Cl3 0.0161(4) 0.0227(4) 0.0363(5) -0.0042(3) -0.0090(4) -0.0044(3)
N3 0.0128(13) 0.0196(14) 0.0192(14) -0.0025(11) -0.0033(11) -0.0027(10)
C11 0.0216(18) 0.0245(18) 0.0221(18) -0.0072(14) -0.0076(14) 0.0051(14)
C12 0.0224(18) 0.0263(18) 0.0271(19) -0.0083(15) -0.0073(15) 0.0012(14)
C13 0.031(2) 0.0262(19) 0.0242(19) -0.0057(15) -0.0087(16) 0.0035(15)
C14 0.026(2) 0.031(2) 0.0261(19) -0.0076(16) -0.0101(16) 0.0094(16)
C15 0.0211(19) 0.035(2) 0.0220(18) -0.0093(15) -0.0064(15) 0.0059(15)
C16 0.0223(19) 0.0294(19) 0.0234(18) -0.0059(15) -0.0073(15) 0.0022(15)
C17 0.030(2) 0.037(2) 0.0241(19) -0.0104(16) -0.0122(16) 0.0086(17)
C18 0.047(3) 0.043(3) 0.041(3) -0.017(2) -0.026(2) 0.001(2)
C19 0.038(3) 0.051(3) 0.023(2) -0.0129(19) -0.0095(18) 0.016(2)
C21 0.0196(18) 0.0243(18) 0.0251(19) -0.0010(14) -0.0011(15) 0.0001(14)
C22 0.024(2) 0.037(2) 0.025(2) -0.0023(16) -0.0028(16) 0.0004(16)
C23 0.039(3) 0.048(3) 0.026(2) 0.0023(19) 0.0008(19) 0.000(2)
C24 0.026(2) 0.060(3) 0.036(3) 0.007(2) 0.0098(19) 0.004(2)
C25 0.022(2) 0.053(3) 0.048(3) 0.013(2) 0.005(2) 0.001(2)
C26 0.0191(19) 0.034(2) 0.038(2) 0.0082(18) -0.0032(17) -0.0007(16)
C27 0.0173(17) 0.0209(17) 0.0264(18) -0.0023(14) -0.0057(14) -0.0019(13)
C28 0.0238(19) 0.0244(18) 0.037(2) 0.0017(16) -0.0105(17) -0.0080(15)
C29 0.026(2) 0.0247(18) 0.030(2) -0.0001(15) -0.0089(16) 0.0035(15)
C31 0.0167(16) 0.0190(16) 0.0208(17) 0.0002(13) -0.0072(13) -0.0049(12)
C32 0.0151(16) 0.0190(16) 0.0265(18) -0.0008(13) -0.0064(14) -0.0024(12)
C33 0.0155(16) 0.0204(16) 0.0313(19) 0.0016(14) -0.0095(14) -0.0025(13)
C34 0.0223(18) 0.0187(16) 0.036(2) 0.0016(15) -0.0170(16) -0.0056(13)
C35 0.0231(18) 0.0177(16) 0.0270(18) -0.0013(13) -0.0118(15) -0.0016(13)
C36 0.0147(16) 0.0202(16) 0.0248(18) -0.0025(13) -0.0072(13) -0.0004(12)
C37 0.0181(16) 0.0204(16) 0.0229(17) -0.0004(13) -0.0061(14) -0.0048(13)
C38 0.0263(19) 0.0217(17) 0.0285(19) 0.0032(14) -0.0117(16) -0.0044(14)
C39 0.026(2) 0.0280(19) 0.0265(19) -0.0016(15) -0.0025(16) -0.0074(15)
C131 0.039(2) 0.027(2) 0.043(3) 0.0010(18) -0.015(2) 0.0019(18)
C151 0.022(2) 0.046(3) 0.032(2) -0.0065(19) -0.0076(17) 0.0039(17)
C231 0.051(3) 0.085(4) 0.024(2) 0.003(3) -0.001(2) -0.003(3)
C251 0.016(2) 0.113(6) 0.072(4) 0.037(4) 0.005(2) 0.002(3)
C331 0.0171(18) 0.028(2) 0.052(3) -0.0020(18) -0.0130(18) -0.0021(15)
C351 0.029(2) 0.0241(18) 0.034(2) -0.0079(16) -0.0159(17) -0.0018(15)
C1W 0.002(4) 0.045(5) 0.006(4) -0.002(4) -0.002(4) -0.003(4)
Cl1W 0.027(2) 0.057(3) 0.041(2) 0.006(2) -0.0093(18) -0.0014(19)
Cl2W 0.085(5) 0.084(4) 0.031(3) -0.001(3) -0.010(3) 0.004(4)
C1Z 0.058(6) 0.024(5) 0.018(5) -0.001(4) -0.013(5) 0.023(5)
Cl1Z 0.049(3) 0.043(2) 0.031(2) -0.0107(18) -0.0080(19) 0.015(2)
Cl2Z 0.066(3) 0.047(3) 0.043(3) -0.012(2) -0.032(3) 0.008(2)

loop_
_atom_type_symbol
_atom_type_description
_atom_type_scat_dispersion_real
_atom_type_scat_dispersion_imag
_atom_type_scat_source
C C 0.0033 0.0016 'International Tables Vol C Tables 4.2.6.8 and 6.1.1.4'
H H 0.0000 0.0000 'International Tables Vol C Tables 4.2.6.8 and 6.1.1.4'
N N 0.0061 0.0033 'International Tables Vol C Tables 4.2.6.8 and 6.1.1.4'
Cl Cl 0.1484 0.1585 'International Tables Vol C Tables 4.2.6.8 and 6.1.1.4'
W W -0.8490 6.8722 'International Tables Vol C Tables 4.2.6.8 and 6.1.1.4'

loop_
_geom_angle_atom_site_label_1
_geom_angle_atom_site_label_2
_geom_angle_atom_site_label_3
_geom_angle
_geom_angle_site_symmetry_1
_geom_angle_site_symmetry_3
_geom_angle_publ_flag
N1 W1 N2 97.55(13) . . ?
N1 W1 N3 96.88(13) . . ?
N2 W1 N3 96.81(12) . . ?
N1 W1 Cl3 90.17(10) . . ?
N2 W1 Cl3 169.69(9) . . ?
N3 W1 Cl3 89.00(9) . . ?
N1 W1 Cl1 169.24(10) . . ?
N2 W1 Cl1 89.29(9) . . ?
N3 W1 Cl1 90.50(9) . . ?
Cl3 W1 Cl1 82.12(3) . . ?
N1 W1 Cl2 89.32(10) . . ?
N2 W1 Cl2 90.33(9) . . ?
N3 W1 Cl2 169.83(9) . . ?
Cl3 W1 Cl2 82.91(3) . . ?
Cl1 W1 Cl2 82.33(3) . . ?
C11 N1 C17 110.7(3) . . ?
C11 N1 W1 121.1(2) . . ?
C17 N1 W1 127.3(2) . . ?
C21 N2 C27 110.5(3) . . ?
C21 N2 W1 120.9(2) . . ?
C27 N2 W1 127.8(2) . . ?
C31 N3 C37 111.0(3) . . ?
C31 N3 W1 120.5(2) . . ?
C37 N3 W1 127.8(2) . . ?
C12 C11 C16 121.0(4) . . ?
C12 C11 N1 120.3(3) . . ?
C16 C11 N1 118.6(4) . . ?
C11 C12 C13 119.6(4) . . ?
C14 C13 C12 119.0(4) . . ?
C14 C13 C131 121.8(4) . . ?
C12 C13 C131 119.2(4) . . ?
C13 C14 C15 121.9(4) . . ?
C14 C15 C16 118.8(4) . . ?
C14 C15 C151 121.8(4) . . ?
C16 C15 C151 119.4(4) . . ?
C11 C16 C15 119.7(4) . . ?
N1 C17 C18 110.8(4) . . ?
N1 C17 C19 112.2(3) . . ?
C18 C17 C19 111.4(4) . . ?
C22 C21 C26 120.3(4) . . ?
C22 C21 N2 120.4(3) . . ?
C26 C21 N2 119.3(4) . . ?
C21 C22 C23 120.1(4) . . ?
C24 C23 C22 118.8(5) . . ?
C24 C23 C231 120.6(4) . . ?
C22 C23 C231 120.6(5) . . ?
C23 C24 C25 121.8(4) . . ?
C26 C25 C24 118.2(5) . . ?
C26 C25 C251 119.5(5) . . ?
C24 C25 C251 122.3(5) . . ?
C25 C26 C21 120.7(4) . . ?
C28 C27 N2 113.4(3) . . ?
C28 C27 C29 111.1(3) . . ?
N2 C27 C29 110.2(3) . . ?
C36 C31 C32 120.6(3) . . ?
C36 C31 N3 120.1(3) . . ?
C32 C31 N3 119.2(3) . . ?
C31 C32 C33 120.6(3) . . ?
C34 C33 C32 118.6(3) . . ?
C34 C33 C331 121.9(3) . . ?
C32 C33 C331 119.5(3) . . ?
C33 C34 C35 121.8(3) . . ?
C34 C35 C36 118.9(3) . . ?
C34 C35 C351 121.2(3) . . ?
C36 C35 C351 119.9(3) . . ?
C31 C36 C35 119.5(3) . . ?
N3 C37 C38 112.9(3) . . ?
N3 C37 C39 109.8(3) . . ?
C38 C37 C39 111.3(3) . . ?
Cl1W C1W Cl2W 128.2 . . ?
Cl2Z C1Z Cl1Z 119.3 . . ?

loop_
_geom_bond_atom_site_label_1
_geom_bond_atom_site_label_2
_geom_bond_distance
_geom_bond_site_symmetry_2
_geom_bond_publ_flag
W1 N1 1.950(3) . ?
W1 N2 1.953(3) . ?
W1 N3 1.953(3) . ?
W1 Cl3 2.4371(9) . ?
W1 Cl1 2.4371(8) . ?
W1 Cl2 2.4482(9) . ?
N1 C11 1.459(5) . ?
N1 C17 1.517(5) . ?
N2 C21 1.452(5) . ?
N2 C27 1.520(5) . ?
N3 C31 1.458(4) . ?
N3 C37 1.509(5) . ?
C11 C12 1.384(6) . ?
C11 C16 1.396(5) . ?
C12 C13 1.406(5) . ?
C13 C14 1.382(6) . ?
C13 C131 1.513(6) . ?
C14 C15 1.396(6) . ?
C15 C16 1.397(5) . ?
C15 C151 1.516(6) . ?
C17 C18 1.520(7) . ?
C17 C19 1.522(6) . ?
C21 C22 1.384(6) . ?
C21 C26 1.395(6) . ?
C22 C23 1.399(6) . ?
C23 C24 1.393(7) . ?
C23 C231 1.520(7) . ?
C24 C25 1.397(8) . ?
C25 C26 1.393(6) . ?
C25 C251 1.506(7) . ?
C27 C28 1.512(5) . ?
C27 C29 1.527(5) . ?
C31 C36 1.390(5) . ?
C31 C32 1.390(5) . ?
C32 C33 1.391(5) . ?
C33 C34 1.388(5) . ?
C33 C331 1.508(5) . ?
C34 C35 1.393(5) . ?
C35 C36 1.404(5) . ?
C35 C351 1.504(5) . ?
C37 C38 1.525(5) . ?
C37 C39 1.530(5) . ?
C1W Cl1W 1.4757 . ?
C1W Cl2W 1.8145 . ?
C1Z Cl2Z 1.6498 . ?
C1Z Cl1Z 1.8817 . ?
